data_7058410
loop_
_publ_author_name
'Peigneguy, Fanny'
'Allain, Magali'
'Cougnon, Charles'
'Fr\`ere, Pierre'
'Siegler, Benjamin'
'Bressy, Christine'
'Gohier, Fr\'ed\'eric'

_publ_section_title
;
 Syntheses and NMR and XRD studies of carbohydrate--ferrocene conjugates
;
_journal_issue 24
_journal_name_full 'New Journal of Chemistry'
_journal_page_first 9706
_journal_paper_doi 10.1039/C9NJ01563A
_journal_volume 43
_journal_year 2019
_chemical_absolute_configuration rmad
_chemical_formula_moiety 'C24 H25 Fe N3 O5, C H4 O'
_chemical_formula_sum 'C25 H29 Fe N3 O6'
_chemical_formula_weight 523.36
_space_group_IT_number 19
_space_group_name_Hall 'P 2ac 2ab'
_space_group_name_H-M_alt 'P 21 21 21'
_symmetry_cell_setting orthorhombic
_symmetry_Int_Tables_number 19
_symmetry_space_group_name_Hall 'P 2ac 2ab'
_symmetry_space_group_name_H-M 'P 21 21 21'
_atom_sites_solution_hydrogens geom
_atom_sites_solution_primary direct
_atom_sites_solution_secondary difmap
_audit_creation_date 2018-11-09T15:15:33-00:00
_audit_creation_method 'WinGX routine CIF_UPDATE'
_audit_update_record
;
2019-02-12 deposited with the CCDC.    2019-05-27 downloaded from the CCDC.
;
_cell_angle_alpha 90
_cell_angle_beta 90
_cell_angle_gamma 90
_cell_formula_units_Z 4
_cell_length_a 7.2219(2)
_cell_length_b 8.0816(2)
_cell_length_c 39.3464(9)
_cell_measurement_reflns_used 4605
_cell_measurement_temperature 150.0(2)
_cell_measurement_theta_max 72.376
_cell_measurement_theta_min 5.563
_cell_volume 2296.43(10)
_computing_cell_refinement 'CrysAlisPro 1.171.38.46 (Rigaku OD, 2015)'
_computing_data_collection 'CrysAlisPro 1.171.38.46 (Rigaku OD, 2015)'
_computing_data_reduction 'CrysAlisPro 1.171.38.46 (Rigaku OD, 2015)'
_computing_molecular_graphics 'DIAMOND 3.2k (Crystal Impact GbR, 2014)'
_computing_publication_material 'WinGX publication routines (Farrugia, 2012)'
_computing_structure_refinement 'SHELXL-2016/4 (Sheldrick, 2016)'
_computing_structure_solution 'SHELXS-2013/1 (Sheldrick, 2013)'
_diffrn_ambient_temperature 150.0(2)
_diffrn_detector_area_resol_mean 5.199
_diffrn_measured_fraction_theta_full 0.984
_diffrn_measured_fraction_theta_max 0.984
_diffrn_measurement_device_type 'SuperNova, Single source at offset, AtlasS2'
_diffrn_measurement_method '\w scans'
_diffrn_radiation_monochromator mirror
_diffrn_radiation_type CuK\a
_diffrn_radiation_wavelength 1.54184
_diffrn_reflns_av_R_equivalents 0.0296
_diffrn_reflns_av_unetI/netI 0.0389
_diffrn_reflns_Laue_measured_fraction_full 0.984
_diffrn_reflns_Laue_measured_fraction_max 0.984
_diffrn_reflns_limit_h_max 7
_diffrn_reflns_limit_h_min -8
_diffrn_reflns_limit_k_max 9
_diffrn_reflns_limit_k_min -9
_diffrn_reflns_limit_l_max 47
_diffrn_reflns_limit_l_min -44
_diffrn_reflns_number 8346
_diffrn_reflns_point_group_measured_fraction_full 0.966
_diffrn_reflns_point_group_measured_fraction_max 0.966
_diffrn_reflns_theta_full 72.681
_diffrn_reflns_theta_max 72.681
_diffrn_reflns_theta_min 4.495
_exptl_absorpt_coefficient_mu 5.68
_exptl_absorpt_correction_T_max 1
_exptl_absorpt_correction_T_min 0.77166
_exptl_absorpt_correction_type multi-scan
_exptl_absorpt_process_details
;
        CrysAlisPro 1.171.38.46 (Rigaku Oxford Diffraction, 2015)
        Empirical absorption correction using spherical harmonics,
 implemented in SCALE3 ABSPACK scaling algorithm.
;
_exptl_crystal_colour yellow
_exptl_crystal_density_diffrn 1.514
_exptl_crystal_description needle
_exptl_crystal_F_000 1096
_exptl_crystal_size_max 0.126
_exptl_crystal_size_mid 0.034
_exptl_crystal_size_min 0.022
_refine_diff_density_max 0.31
_refine_diff_density_min -0.341
_refine_diff_density_rms 0.053
_refine_ls_abs_structure_details
;
 Flack x determined using 1633 quotients [(I+)-(I-)]/[(I+)+(I-)]
 (Parsons, Flack and Wagner, Acta Cryst. B69 (2013) 249-259).
;
_refine_ls_abs_structure_Flack 0.002(2)
_refine_ls_extinction_method none
_refine_ls_goodness_of_fit_ref 1.061
_refine_ls_hydrogen_treatment constr
_refine_ls_matrix_type full
_refine_ls_number_parameters 321
_refine_ls_number_reflns 4400
_refine_ls_number_restraints 0
_refine_ls_restrained_S_all 1.061
_refine_ls_R_factor_all 0.0315
_refine_ls_R_factor_gt 0.0299
_refine_ls_shift/su_max 0.001
_refine_ls_shift/su_mean 0
_refine_ls_structure_factor_coef Fsqd
_refine_ls_weighting_details 'w=1/[\s^2^(Fo^2^)+(0.0285P)^2^+0.7794P] where P=(Fo^2^+2Fc^2^)/3'
_refine_ls_weighting_scheme calc
_refine_ls_wR_factor_gt 0.0711
_refine_ls_wR_factor_ref 0.0718
_reflns_Friedel_coverage 0.685
_reflns_Friedel_fraction_full 0.941
_reflns_Friedel_fraction_max 0.94
_reflns_number_gt 4262
_reflns_number_total 4400
_reflns_threshold_expression 'I > 2\s(I)'
_cod_data_source_file c9nj01563a2.cif
_cod_data_source_block fg204b
_cod_depositor_comments 'Adding full bibliography for 7058409--7058413.cif.'
_cod_database_code 7058410

loop_
_symmetry_equiv_pos_as_xyz
'x, y, z'
'-x+1/2, -y, z+1/2'
'x+1/2, -y+1/2, -z'
'-x, y+1/2, -z+1/2'

loop_
_atom_site_label
_atom_site_type_symbol
_atom_site_fract_x
_atom_site_fract_y
_atom_site_fract_z
_atom_site_U_iso_or_equiv
_atom_site_adp_type
_atom_site_occupancy
_atom_site_site_symmetry_order
_atom_site_calc_flag
_atom_site_refinement_flags_posn
_atom_site_refinement_flags_adp
C1 C -0.2884(4) 0.4292(4) 0.18181(7) 0.0254(6) Uani 1 1 d . .
H1 H -0.30967 0.393365 0.204468 0.031 Uiso 1 1 calc R U
C2 C -0.3604(4) 0.5781(4) 0.17054(7) 0.0249(6) Uani 1 1 d . .
H2 H -0.431038 0.644777 0.185614 0.03 Uiso 1 1 calc R U
C3 C -0.3302(4) 0.6312(4) 0.13734(7) 0.0212(6) Uani 1 1 d . .
H3 H -0.381191 0.732823 0.129608 0.025 Uiso 1 1 calc R U
C4 C -0.2248(4) 0.5337(3) 0.11569(6) 0.0180(5) Uani 1 1 d . .
C5 C -0.1533(4) 0.3831(4) 0.12644(7) 0.0210(6) Uani 1 1 d . .
H5 H -0.083873 0.315611 0.111321 0.025 Uiso 1 1 calc R U
C6 C -0.1850(4) 0.3330(4) 0.15968(8) 0.0239(6) Uani 1 1 d . .
H6 H -0.134968 0.230959 0.167393 0.029 Uiso 1 1 calc R U
C7 C -0.1049(4) 0.5054(3) 0.05913(7) 0.0176(5) Uani 1 1 d . .
H7 H -0.159775 0.392247 0.05717 0.021 Uiso 1 1 calc R U
C8 C -0.1222(4) 0.5988(3) 0.02559(7) 0.0169(5) Uani 1 1 d . .
H8 H -0.0738 0.713938 0.02844 0.02 Uiso 1 1 calc R U
C9 C -0.0091(4) 0.5091(3) -0.00118(6) 0.0167(5) Uani 1 1 d . .
H9 H -0.070949 0.40125 -0.006346 0.02 Uiso 1 1 calc R U
C10 C 0.1884(4) 0.4741(3) 0.01046(7) 0.0174(5) Uani 1 1 d . .
H10 H 0.260419 0.579769 0.011041 0.021 Uiso 1 1 calc R U
C11 C 0.1893(4) 0.3946(3) 0.04588(6) 0.0160(5) Uani 1 1 d . .
H11 H 0.133648 0.281402 0.044693 0.019 Uiso 1 1 calc R U
C12 C 0.3833(4) 0.3840(4) 0.05975(7) 0.0187(6) Uani 1 1 d . .
H12A H 0.466752 0.343462 0.041604 0.022 Uiso 1 1 calc R U
H12B H 0.424957 0.496383 0.066222 0.022 Uiso 1 1 calc R U
C13 C 0.3461(4) 0.3022(3) 0.12165(7) 0.0172(5) Uani 1 1 d . .
H13 H 0.283377 0.396443 0.130362 0.021 Uiso 1 1 calc R U
C14 C 0.4016(4) 0.1638(3) 0.13932(7) 0.0167(5) Uani 1 1 d . .
C15 C 0.3946(4) 0.1291(3) 0.17555(7) 0.0162(5) Uani 1 1 d . .
C16 C 0.2858(4) 0.2094(3) 0.20074(7) 0.0196(5) Uani 1 1 d . .
H16 H 0.196407 0.293326 0.196698 0.024 Uiso 1 1 calc R U
C17 C 0.3340(4) 0.1424(4) 0.23321(7) 0.0223(6) Uani 1 1 d . .
H17 H 0.283068 0.174593 0.254471 0.027 Uiso 1 1 calc R U
C18 C 0.4711(4) 0.0195(4) 0.22805(7) 0.0208(6) Uani 1 1 d . .
H18 H 0.527995 -0.045509 0.245244 0.025 Uiso 1 1 calc R U
C19 C 0.5087(4) 0.0105(3) 0.19244(7) 0.0183(5) Uani 1 1 d . .
H19 H 0.594709 -0.061913 0.181836 0.022 Uiso 1 1 calc R U
C20 C 0.1460(5) -0.2398(4) 0.17440(11) 0.0394(9) Uani 1 1 d . .
H20 H 0.205485 -0.284468 0.154914 0.047 Uiso 1 1 calc R U
C21 C 0.0103(4) -0.1152(4) 0.17446(8) 0.0275(7) Uani 1 1 d . .
H21 H -0.039061 -0.062044 0.154925 0.033 Uiso 1 1 calc R U
C22 C -0.0404(4) -0.0823(5) 0.20856(9) 0.0320(7) Uani 1 1 d . .
H22 H -0.128885 -0.003036 0.215928 0.038 Uiso 1 1 calc R U
C23 C 0.0640(5) -0.1885(6) 0.22966(10) 0.0444(10) Uani 1 1 d . .
H23 H 0.05832 -0.193092 0.25376 0.053 Uiso 1 1 calc R U
C24 C 0.1785(5) -0.2868(5) 0.20860(13) 0.0492(12) Uani 1 1 d . .
H24 H 0.26235 -0.369797 0.216062 0.059 Uiso 1 1 calc R U
C25 C 0.5547(5) 0.5559(5) -0.08253(9) 0.0384(8) Uani 1 1 d . .
H25A H 0.428859 0.563501 -0.091719 0.058 Uiso 1 1 calc R U
H25B H 0.625101 0.473262 -0.095371 0.058 Uiso 1 1 calc R U
H25C H 0.615757 0.663831 -0.084451 0.058 Uiso 1 1 calc R U
FE1 Fe 0.23588(6) -0.03987(5) 0.20207(2) 0.01766(11) Uani 1 1 d . .
N1 N 0.4000(3) 0.2750(3) 0.08927(6) 0.0174(5) Uani 1 1 d . .
N2 N 0.4842(4) 0.1274(3) 0.08663(6) 0.0223(5) Uani 1 1 d . .
N3 N 0.4869(4) 0.0593(3) 0.11698(6) 0.0222(5) Uani 1 1 d . .
O1 O -0.1998(3) 0.5992(2) 0.08351(5) 0.0203(4) Uani 1 1 d . .
O2 O 0.0841(3) 0.4962(2) 0.06895(5) 0.0179(4) Uani 1 1 d . .
O3 O -0.3091(3) 0.6049(3) 0.01471(5) 0.0208(4) Uani 1 1 d . .
H3A H -0.362125 0.68616 0.023768 0.031 Uiso 1 1 calc R U
O4 O -0.0082(3) 0.6076(2) -0.03145(5) 0.0211(4) Uani 1 1 d . .
H4 H 0.015941 0.547261 -0.048268 0.032 Uiso 1 1 calc R U
O5 O 0.2731(3) 0.3622(2) -0.01255(5) 0.0236(4) Uani 1 1 d . .
H5A H 0.359346 0.410384 -0.022903 0.035 Uiso 1 1 calc R U
O6 O 0.5465(3) 0.5085(3) -0.04783(5) 0.0318(5) Uani 1 1 d . .
H6B H 0.629519 0.558251 -0.036902 0.048 Uiso 1 1 calc R U

loop_
_atom_site_aniso_label
_atom_site_aniso_U_11
_atom_site_aniso_U_22
_atom_site_aniso_U_33
_atom_site_aniso_U_23
_atom_site_aniso_U_13
_atom_site_aniso_U_12
C1 0.0309(16) 0.0292(16) 0.0163(13) 0.0026(11) 0.0018(11) -0.0077(12)
C2 0.0319(16) 0.0263(16) 0.0165(14) -0.0058(11) 0.0043(11) -0.0012(12)
C3 0.0248(14) 0.0178(14) 0.0208(14) -0.0029(11) 0.0024(11) 0.0004(12)
C4 0.0205(13) 0.0211(12) 0.0124(11) 0.0000(10) 0.0018(10) -0.0007(13)
C5 0.0218(14) 0.0207(14) 0.0206(14) 0.0014(11) 0.0030(11) 0.0034(11)
C6 0.0256(15) 0.0230(15) 0.0231(15) 0.0056(12) -0.0006(11) -0.0001(12)
C7 0.0201(13) 0.0190(14) 0.0138(12) -0.0004(10) 0.0014(10) -0.0010(10)
C8 0.0219(14) 0.0162(13) 0.0126(13) -0.0004(10) -0.0011(10) -0.0002(10)
C9 0.0261(14) 0.0139(13) 0.0102(12) 0.0003(9) -0.0006(10) -0.0015(11)
C10 0.0244(13) 0.0153(12) 0.0126(12) 0.0007(10) 0.0018(9) 0.0026(11)
C11 0.0222(14) 0.0145(12) 0.0113(12) 0.0000(10) 0.0012(9) 0.0012(10)
C12 0.0204(14) 0.0223(14) 0.0135(13) 0.0034(11) 0.0008(10) -0.0023(11)
C13 0.0202(13) 0.0173(13) 0.0142(13) -0.0009(10) 0.0004(10) 0.0000(11)
C14 0.0176(13) 0.0178(13) 0.0149(13) -0.0003(10) -0.0004(10) -0.0019(11)
C15 0.0171(13) 0.0173(13) 0.0142(13) 0.0003(10) -0.0011(10) -0.0039(11)
C16 0.0242(14) 0.0163(12) 0.0182(13) -0.0013(10) 0.0016(12) 0.0016(11)
C17 0.0266(15) 0.0259(15) 0.0143(13) -0.0014(11) 0.0019(11) -0.0014(12)
C18 0.0223(13) 0.0231(14) 0.0169(13) 0.0019(11) -0.0032(10) -0.0011(12)
C19 0.0174(12) 0.0195(13) 0.0181(13) 0.0009(10) -0.0008(10) -0.0002(11)
C20 0.0328(19) 0.0281(18) 0.057(2) -0.0127(16) 0.0043(17) -0.0086(14)
C21 0.0266(15) 0.0299(16) 0.0259(16) 0.0001(13) -0.0059(12) -0.0103(13)
C22 0.0173(14) 0.046(2) 0.0329(18) -0.0009(14) 0.0002(12) -0.0070(13)
C23 0.033(2) 0.064(3) 0.0355(19) 0.0242(19) -0.0043(15) -0.0230(19)
C24 0.0307(18) 0.0249(18) 0.092(4) 0.023(2) -0.010(2) -0.0092(15)
C25 0.052(2) 0.0355(19) 0.0276(17) 0.0022(15) 0.0132(15) 0.0141(17)
FE1 0.0163(2) 0.0209(2) 0.01575(19) 0.00376(16) 0.00025(16) -0.00071(18)
N1 0.0191(11) 0.0197(11) 0.0134(11) 0.0009(9) -0.0009(9) 0.0002(9)
N2 0.0293(13) 0.0236(13) 0.0139(12) 0.0003(10) 0.0008(9) 0.0058(11)
N3 0.0295(12) 0.0223(12) 0.0149(11) 0.0006(10) 0.0003(9) 0.0044(11)
O1 0.0288(11) 0.0192(9) 0.0128(9) 0.0015(7) 0.0037(8) 0.0042(8)
O2 0.0205(9) 0.0205(10) 0.0126(8) -0.0002(7) 0.0008(7) 0.0003(7)
O3 0.0216(10) 0.0204(10) 0.0204(10) -0.0003(8) -0.0017(8) 0.0025(8)
O4 0.0321(11) 0.0209(10) 0.0103(9) 0.0012(7) 0.0004(8) 0.0008(9)
O5 0.0321(12) 0.0229(10) 0.0159(9) -0.0017(7) 0.0051(8) 0.0062(9)
O6 0.0396(13) 0.0329(13) 0.0229(11) -0.0044(9) -0.0011(9) -0.0004(10)

loop_
_atom_type_symbol
_atom_type_description
_atom_type_scat_dispersion_real
_atom_type_scat_dispersion_imag
_atom_type_scat_source
C C 0.0181 0.0091 'International Tables Vol C Tables 4.2.6.8 and 6.1.1.4'
H H 0 0 'International Tables Vol C Tables 4.2.6.8 and 6.1.1.4'
Fe Fe -1.1336 3.1974 'International Tables Vol C Tables 4.2.6.8 and 6.1.1.4'
N N 0.0311 0.018 'International Tables Vol C Tables 4.2.6.8 and 6.1.1.4'
O O 0.0492 0.0322 'International Tables Vol C Tables 4.2.6.8 and 6.1.1.4'

loop_
_geom_angle_atom_site_label_1
_geom_angle_atom_site_label_2
_geom_angle_atom_site_label_3
_geom_angle
C2 C1 C6 119.3(3)
C2 C1 H1 120.4
C6 C1 H1 120.4
C1 C2 C3 120.7(3)
C1 C2 H2 119.7
C3 C2 H2 119.7
C4 C3 C2 119.1(3)
C4 C3 H3 120.4
C2 C3 H3 120.4
O1 C4 C3 114.6(2)
O1 C4 C5 124.4(2)
C3 C4 C5 121.0(3)
C4 C5 C6 118.8(3)
C4 C5 H5 120.6
C6 C5 H5 120.6
C1 C6 C5 121.1(3)
C1 C6 H6 119.4
C5 C6 H6 119.4
O1 C7 O2 108.2(2)
O1 C7 C8 106.5(2)
O2 C7 C8 109.9(2)
O1 C7 H7 110.7
O2 C7 H7 110.7
C8 C7 H7 110.7
O3 C8 C9 108.6(2)
O3 C8 C7 110.9(2)
C9 C8 C7 108.7(2)
O3 C8 H8 109.6
C9 C8 H8 109.6
C7 C8 H8 109.6
O4 C9 C8 108.3(2)
O4 C9 C10 110.4(2)
C8 C9 C10 112.5(2)
O4 C9 H9 108.5
C8 C9 H9 108.5
C10 C9 H9 108.5
O5 C10 C9 109.2(2)
O5 C10 C11 108.1(2)
C9 C10 C11 110.7(2)
O5 C10 H10 109.6
C9 C10 H10 109.6
C11 C10 H10 109.6
O2 C11 C12 107.1(2)
O2 C11 C10 109.4(2)
C12 C11 C10 110.9(2)
O2 C11 H11 109.8
C12 C11 H11 109.8
C10 C11 H11 109.8
N1 C12 C11 113.5(2)
N1 C12 H12A 108.9
C11 C12 H12A 108.9
N1 C12 H12B 108.9
C11 C12 H12B 108.9
H12A C12 H12B 107.7
N1 C13 C14 105.1(2)
N1 C13 H13 127.5
C14 C13 H13 127.5
N3 C14 C13 108.0(2)
N3 C14 C15 121.9(3)
C13 C14 C15 129.9(3)
C16 C15 C19 107.5(2)
C16 C15 C14 128.0(3)
C19 C15 C14 124.4(2)
C16 C15 FE1 69.09(16)
C19 C15 FE1 68.98(15)
C14 C15 FE1 130.0(2)
C15 C16 C17 108.4(2)
C15 C16 FE1 70.48(16)
C17 C16 FE1 69.36(17)
C15 C16 H16 125.8
C17 C16 H16 125.8
FE1 C16 H16 125.9
C18 C17 C16 107.9(2)
C18 C17 FE1 69.57(17)
C16 C17 FE1 69.69(16)
C18 C17 H17 126.1
C16 C17 H17 126.1
FE1 C17 H17 126.3
C17 C18 C19 108.0(2)
C17 C18 FE1 69.81(17)
C19 C18 FE1 69.81(16)
C17 C18 H18 126
C19 C18 H18 126
FE1 C18 H18 126
C15 C19 C18 108.2(2)
C15 C19 FE1 70.38(16)
C18 C19 FE1 69.25(16)
C15 C19 H19 125.9
C18 C19 H19 125.9
FE1 C19 H19 126
C21 C20 C24 107.8(4)
C21 C20 FE1 69.87(19)
C24 C20 FE1 69.9(2)
C21 C20 H20 126.1
C24 C20 H20 126.1
FE1 C20 H20 125.8
C20 C21 C22 108.5(3)
C20 C21 FE1 70.1(2)
C22 C21 FE1 69.38(17)
C20 C21 H21 125.8
C22 C21 H21 125.8
FE1 C21 H21 126.3
C23 C22 C21 107.7(3)
C23 C22 FE1 69.73(19)
C21 C22 FE1 70.12(18)
C23 C22 H22 126.1
C21 C22 H22 126.1
FE1 C22 H22 125.6
C22 C23 C24 108.0(3)
C22 C23 FE1 69.79(19)
C24 C23 FE1 70.3(2)
C22 C23 H23 126
C24 C23 H23 126
FE1 C23 H23 125.5
C23 C24 C20 108.0(3)
C23 C24 FE1 69.2(2)
C20 C24 FE1 69.8(2)
C23 C24 H24 126
C20 C24 H24 126
FE1 C24 H24 126.6
O6 C25 H25A 109.5
O6 C25 H25B 109.5
H25A C25 H25B 109.5
O6 C25 H25C 109.5
H25A C25 H25C 109.5
H25B C25 H25C 109.5
C18 FE1 C23 112.25(14)
C18 FE1 C22 142.29(13)
C23 FE1 C22 40.48(15)
C18 FE1 C17 40.62(12)
C23 FE1 C17 108.45(15)
C22 FE1 C17 112.66(13)
C18 FE1 C19 40.94(11)
C23 FE1 C19 143.25(14)
C22 FE1 C19 176.04(13)
C17 FE1 C19 68.53(11)
C18 FE1 C16 68.57(11)
C23 FE1 C16 134.45(16)
C22 FE1 C16 109.93(13)
C17 FE1 C16 40.95(11)
C19 FE1 C16 68.28(11)
C18 FE1 C21 175.52(13)
C23 FE1 C21 67.89(14)
C22 FE1 C21 40.50(13)
C17 FE1 C21 143.85(13)
C19 FE1 C21 136.51(12)
C16 FE1 C21 114.75(12)
C18 FE1 C20 135.56(14)
C23 FE1 C20 68.08(17)
C22 FE1 C20 67.99(15)
C17 FE1 C20 174.24(15)
C19 FE1 C20 111.24(13)
C16 FE1 C20 144.71(15)
C21 FE1 C20 40.04(15)
C18 FE1 C24 109.50(14)
C23 FE1 C24 40.43(19)
C22 FE1 C24 67.90(15)
C17 FE1 C24 134.07(16)
C19 FE1 C24 114.23(14)
C16 FE1 C24 174.08(17)
C21 FE1 C24 67.51(15)
C20 FE1 C24 40.39(18)
C18 FE1 C15 68.64(11)
C23 FE1 C15 174.61(16)
C22 FE1 C15 135.79(13)
C17 FE1 C15 68.53(11)
C19 FE1 C15 40.64(11)
C16 FE1 C15 40.43(11)
C21 FE1 C15 111.67(12)
C20 FE1 C15 115.30(14)
C24 FE1 C15 144.81(16)
N2 N1 C13 110.4(2)
N2 N1 C12 120.7(2)
C13 N1 C12 128.9(2)
N3 N2 N1 108.0(2)
N2 N3 C14 108.6(2)
C4 O1 C7 118.9(2)
C7 O2 C11 111.4(2)
C8 O3 H3A 109.5
C9 O4 H4 109.5
C10 O5 H5A 109.5
C25 O6 H6B 109.5

loop_
_geom_bond_atom_site_label_1
_geom_bond_atom_site_label_2
_geom_bond_distance
C1 C2 1.384(4)
C1 C6 1.386(4)
C1 H1 0.95
C2 C3 1.392(4)
C2 H2 0.95
C3 C4 1.388(4)
C3 H3 0.95
C4 O1 1.384(3)
C4 C5 1.388(4)
C5 C6 1.388(4)
C5 H5 0.95
C6 H6 0.95
C7 O1 1.401(3)
C7 O2 1.421(3)
C7 C8 1.525(4)
C7 H7 1
C8 O3 1.417(3)
C8 C9 1.517(4)
C8 H8 1
C9 O4 1.433(3)
C9 C10 1.525(4)
C9 H9 1
C10 O5 1.419(3)
C10 C11 1.535(3)
C10 H10 1
C11 O2 1.440(3)
C11 C12 1.506(4)
C11 H11 1
C12 N1 1.463(3)
C12 H12A 0.99
C12 H12B 0.99
C13 N1 1.350(3)
C13 C14 1.377(4)
C13 H13 0.95
C14 N3 1.365(4)
C14 C15 1.454(4)
C15 C16 1.421(4)
C15 C19 1.428(4)
C15 FE1 2.066(3)
C16 C17 1.431(4)
C16 FE1 2.047(3)
C16 H16 0.95
C17 C18 1.417(4)
C17 FE1 2.043(3)
C17 H17 0.95
C18 C19 1.429(4)
C18 FE1 2.040(3)
C18 H18 0.95
C19 FE1 2.047(3)
C19 H19 0.95
C20 C21 1.405(5)
C20 C24 1.418(6)
C20 FE1 2.053(4)
C20 H20 0.95
C21 C22 1.416(5)
C21 FE1 2.051(3)
C21 H21 0.95
C22 C23 1.412(5)
C22 FE1 2.041(3)
C22 H22 0.95
C23 C24 1.415(7)
C23 FE1 2.040(3)
C23 H23 0.95
C24 FE1 2.055(4)
C24 H24 0.95
C25 O6 1.419(4)
C25 H25A 0.98
C25 H25B 0.98
C25 H25C 0.98
N1 N2 1.343(4)
N2 N3 1.315(3)
O3 H3A 0.84
O4 H4 0.84
O5 H5A 0.84
O6 H6B 0.84
